data_2228904
loop_
_publ_author_name
'Brink, Alice'
'Visser, Hendrik G.'
'Roodt, Andreas'

_publ_section_title
;
 Tetraethylammonium (acetylacetonato)bromidotricarbonylrhenate(I)
;
_journal_coeditor_code WM2432
_journal_issue 1
_journal_name_full 'Acta Crystallographica Section E'
_journal_page_first m34
_journal_page_last m35
_journal_paper_doi 10.1107/S1600536810050105
_journal_volume 67
_journal_year 2011
_chemical_formula_iupac '(C8 H20 N) [Re Br (C5 H7 O2) (C O)3]'
_chemical_formula_moiety 'C8 H20 N +, C8 H7 Br O5 Re -'
_chemical_formula_sum 'C16 H27 Br N O5 Re'
_chemical_formula_weight 579.5
_chemical_name_systematic
;
Tetraethylammonium (acetylacetonato)bromidotricarbonylrhenate(I)
;
_space_group_IT_number 61
_symmetry_cell_setting orthorhombic
_symmetry_space_group_name_Hall '-P 2ac 2ab'
_symmetry_space_group_name_H-M 'P b c a'
_audit_creation_method 'WinGX routine CIF_UPDATE'
_cell_angle_alpha 90
_cell_angle_beta 90
_cell_angle_gamma 90
_cell_formula_units_Z 8
_cell_length_a 13.09310(10)
_cell_length_b 14.58650(10)
_cell_length_c 20.8724(2)
_cell_measurement_reflns_used 16272
_cell_measurement_temperature 100(2)
_cell_measurement_theta_max 33.0026
_cell_measurement_theta_min 2.3012
_cell_volume 3986.26(6)
_computing_cell_refinement 'CrysAlis RED (Oxford Diffraction, 2006)'
_computing_data_collection 'CrysAlis CCD (Oxford Diffraction, 2006)'
_computing_data_reduction 'CrysAlis RED (Oxford Diffraction, 2006)'
_computing_molecular_graphics 'DIAMOND (Brandenburg & Putz, 2004)'
_computing_publication_material 'WinGX (Farrugia, 1999)'
_computing_structure_refinement 'SHELXL97 (Sheldrick, 2008)'
_computing_structure_solution 'SHELXS97 (Sheldrick, 2008)'
_diffrn_ambient_temperature 100(2)
_diffrn_detector_area_resol_mean 16.1829
_diffrn_measured_fraction_theta_full 1
_diffrn_measured_fraction_theta_max 1
_diffrn_measurement_device_type 'Oxford Diffraction Xcalibur3 CCD'
_diffrn_measurement_method \w-scans
_diffrn_radiation_monochromator graphite
_diffrn_radiation_source 'Enhance (Mo) X-ray Source'
_diffrn_radiation_type MoK\a
_diffrn_radiation_wavelength 0.71073
_diffrn_reflns_av_R_equivalents 0.0307
_diffrn_reflns_limit_h_max 16
_diffrn_reflns_limit_h_min -17
_diffrn_reflns_limit_k_max 15
_diffrn_reflns_limit_k_min -19
_diffrn_reflns_limit_l_max 27
_diffrn_reflns_limit_l_min -27
_diffrn_reflns_number 30330
_diffrn_reflns_theta_full 28
_diffrn_reflns_theta_max 28
_diffrn_reflns_theta_min 2.31
_diffrn_standards_number 0
_exptl_absorpt_coefficient_mu 8.124
_exptl_absorpt_correction_T_max 0.5626
_exptl_absorpt_correction_T_min 0.2265
_exptl_absorpt_correction_type multi-scan
_exptl_absorpt_process_details
;
(<i>CrysAlis RED</i>; Oxford Diffraction, 2006)
;
_exptl_crystal_colour colourless
_exptl_crystal_density_diffrn 1.931
_exptl_crystal_density_method 'not measured'
_exptl_crystal_description parallelepiped
_exptl_crystal_F_000 2240
_exptl_crystal_size_max 0.26
_exptl_crystal_size_mid 0.13
_exptl_crystal_size_min 0.08
_refine_diff_density_max 1.346
_refine_diff_density_min -0.705
_refine_ls_extinction_method none
_refine_ls_goodness_of_fit_ref 1.019
_refine_ls_hydrogen_treatment constr
_refine_ls_matrix_type full
_refine_ls_number_parameters 223
_refine_ls_number_reflns 4819
_refine_ls_number_restraints 0
_refine_ls_restrained_S_all 1.019
_refine_ls_R_factor_gt 0.0191
_refine_ls_shift/su_max 0.002
_refine_ls_structure_factor_coef Fsqd
_refine_ls_weighting_details 'calc w=1/[\s^2^(Fo^2^)+(0.0251P)^2^+0.0000P] where P=(Fo^2^+2Fc^2^)/3'
_refine_ls_weighting_scheme calc
_refine_ls_wR_factor_ref 0.0466
_reflns_number_gt 3641
_reflns_number_total 4819
_reflns_threshold_expression I>2\s(I)
_cod_data_source_file wm2432.cif
_cod_data_source_block I
_cod_database_code 2228904
_cod_database_fobs_code 2228904

loop_
_symmetry_equiv_pos_as_xyz
'x, y, z'
'-x+1/2, -y, z+1/2'
'-x, y+1/2, -z+1/2'
'x+1/2, -y+1/2, -z'
'-x, -y, -z'
'x-1/2, y, -z-1/2'
'x, -y-1/2, z-1/2'
'-x-1/2, y-1/2, z'

loop_
_atom_site_type_symbol
_atom_site_label
_atom_site_fract_x
_atom_site_fract_y
_atom_site_fract_z
_atom_site_U_iso_or_equiv
_atom_site_adp_type
_atom_site_calc_flag
_atom_site_refinement_flags
_atom_site_occupancy
_atom_site_disorder_assembly
_atom_site_disorder_group
C C1 0.6479(2) 0.59694(18) 0.79693(14) 0.0171(6) Uani d . 1 . .
C C02 0.4190(2) 0.79609(18) 0.82159(14) 0.0178(6) Uani d . 1 . .
C C01 0.5566(2) 0.91066(19) 0.86140(14) 0.0170(6) Uani d . 1 . .
C C2 0.7475(2) 0.62159(19) 0.81179(14) 0.0198(6) Uani d . 1 . .
H H2 0.7987 0.5764 0.8052 0.024 Uiso calc R 1 . .
C C3 0.7799(2) 0.70650(19) 0.83555(14) 0.0186(6) Uani d . 1 . .
C C03 0.5822(2) 0.82991(18) 0.74731(16) 0.0174(6) Uani d . 1 . .
C C4 0.8919(2) 0.7204(2) 0.84831(16) 0.0253(7) Uani d . 1 . .
H H4A 0.9119 0.7822 0.8349 0.038 Uiso calc R 1 . .
H H4B 0.9315 0.675 0.8242 0.038 Uiso calc R 1 . .
H H4C 0.9054 0.713 0.8942 0.038 Uiso calc R 1 . .
C C5 0.6255(2) 0.50244(18) 0.77154(16) 0.0231(7) Uani d . 1 . .
H H5A 0.5809 0.4699 0.8016 0.035 Uiso calc R 1 . .
H H5B 0.6896 0.4685 0.7666 0.035 Uiso calc R 1 . .
H H5C 0.5915 0.5074 0.7299 0.035 Uiso calc R 1 . .
C C31 0.3312(2) 0.9931(2) 0.97904(15) 0.0247(7) Uani d . 1 . .
H H31A 0.3463 1.0204 1.0214 0.03 Uiso calc R 1 . .
H H31B 0.391 1.0043 0.9511 0.03 Uiso calc R 1 . .
C C32 0.3183(3) 0.88969(19) 0.98731(17) 0.0318(8) Uani d . 1 . .
H H32A 0.2625 0.8776 1.0175 0.048 Uiso calc R 1 . .
H H32B 0.3818 0.8633 1.004 0.048 Uiso calc R 1 . .
H H32C 0.3022 0.8618 0.9458 0.048 Uiso calc R 1 . .
C C33 0.2623(2) 1.14451(18) 0.94940(15) 0.0214(6) Uani d . 1 . .
H H33A 0.1989 1.1775 0.9377 0.026 Uiso calc R 1 . .
H H33B 0.2816 1.1642 0.9931 0.026 Uiso calc R 1 . .
C C34 0.3465(2) 1.1732(2) 0.90338(17) 0.0304(8) Uani d . 1 . .
H H34A 0.4098 1.141 0.9144 0.046 Uiso calc R 1 . .
H H34B 0.3574 1.2395 0.9066 0.046 Uiso calc R 1 . .
H H34C 0.3265 1.1576 0.8595 0.046 Uiso calc R 1 . .
C C35 0.2202(2) 1.00610(19) 0.88378(14) 0.0191(6) Uani d . 1 . .
H H35A 0.2853 1.0071 0.8597 0.023 Uiso calc R 1 . .
H H35B 0.1979 0.9414 0.887 0.023 Uiso calc R 1 . .
C C36 0.1410(3) 1.0589(2) 0.84595(15) 0.0273(7) Uani d . 1 . .
H H36A 0.0767 1.0606 0.87 0.041 Uiso calc R 1 . .
H H36B 0.1297 1.0286 0.8046 0.041 Uiso calc R 1 . .
H H36C 0.1652 1.1216 0.8387 0.041 Uiso calc R 1 . .
C C37 0.1443(2) 1.02603(19) 0.99096(14) 0.0190(6) Uani d . 1 . .
H H37A 0.0881 1.0637 0.9733 0.023 Uiso calc R 1 . .
H H37B 0.1242 0.9609 0.9868 0.023 Uiso calc R 1 . .
C C38 0.1560(3) 1.0482(2) 1.06086(15) 0.0302(8) Uani d . 1 . .
H H38A 0.2073 1.0075 1.0799 0.045 Uiso calc R 1 . .
H H38B 0.0904 1.0394 1.0826 0.045 Uiso calc R 1 . .
H H38C 0.1779 1.1121 1.0656 0.045 Uiso calc R 1 . .
N N1 0.23955(16) 1.04213(14) 0.95068(11) 0.0148(5) Uani d . 1 . .
O O1 0.56968(13) 0.64852(12) 0.80201(11) 0.0186(4) Uani d . 1 . .
O O02 0.33086(15) 0.80287(13) 0.81550(11) 0.0234(5) Uani d . 1 . .
O O2 0.72326(14) 0.77461(13) 0.84811(10) 0.0201(5) Uani d . 1 . .
O O01 0.54896(15) 0.98593(13) 0.87843(11) 0.0240(5) Uani d . 1 . .
O O03 0.59154(15) 0.85547(14) 0.69515(11) 0.0240(5) Uani d . 1 . .
Re Re1 0.563458(8) 0.787480(7) 0.832299(6) 0.01437(4) Uani d . 1 . .
Br Br1 0.54691(2) 0.718131(18) 0.948917(14) 0.01961(7) Uani d . 1 . .

loop_
_atom_site_aniso_label
_atom_site_aniso_U_11
_atom_site_aniso_U_22
_atom_site_aniso_U_33
_atom_site_aniso_U_12
_atom_site_aniso_U_13
_atom_site_aniso_U_23
C1 0.0202(15) 0.0158(14) 0.0154(16) -0.0001(11) 0.0013(12) 0.0039(11)
C02 0.0237(16) 0.0141(14) 0.0155(16) -0.0029(11) 0.0002(12) 0.0010(11)
C01 0.0139(14) 0.0209(15) 0.0162(15) -0.0023(12) -0.0018(12) 0.0059(12)
C2 0.0169(14) 0.0190(14) 0.0235(17) 0.0062(12) 0.0028(13) 0.0006(12)
C3 0.0140(13) 0.0214(15) 0.0206(16) -0.0013(11) 0.0009(12) 0.0064(13)
C03 0.0118(14) 0.0137(13) 0.0267(18) 0.0000(11) -0.0001(12) -0.0026(13)
C4 0.0136(14) 0.0275(17) 0.035(2) 0.0016(13) -0.0001(13) 0.0016(14)
C5 0.0241(16) 0.0174(15) 0.0277(18) 0.0004(12) 0.0030(13) -0.0031(13)
C31 0.0179(15) 0.0329(17) 0.0233(18) 0.0056(13) -0.0029(13) 0.0012(13)
C32 0.0355(19) 0.0301(17) 0.0298(19) 0.0142(15) -0.0017(16) 0.0071(14)
C33 0.0214(15) 0.0176(14) 0.0253(18) -0.0068(12) 0.0006(13) -0.0039(13)
C34 0.0313(19) 0.0287(17) 0.031(2) -0.0122(14) 0.0023(15) 0.0035(14)
C35 0.0246(15) 0.0176(14) 0.0152(16) 0.0018(12) -0.0013(13) -0.0023(12)
C36 0.0371(19) 0.0215(16) 0.0233(19) -0.0005(14) -0.0082(14) 0.0029(13)
C37 0.0164(14) 0.0196(14) 0.0210(16) -0.0005(11) 0.0043(12) 0.0015(12)
C38 0.0336(19) 0.0355(19) 0.0213(19) 0.0006(15) 0.0078(14) 0.0000(14)
N1 0.0144(12) 0.0151(11) 0.0148(13) -0.0007(9) -0.0016(10) 0.0001(10)
O1 0.0115(10) 0.0127(9) 0.0317(12) -0.0014(8) -0.0013(9) -0.0057(9)
O02 0.0139(11) 0.0205(11) 0.0360(14) 0.0040(8) -0.0083(9) -0.0017(9)
O2 0.0102(9) 0.0186(10) 0.0316(13) -0.0001(8) -0.0021(8) -0.0019(9)
O01 0.0265(12) 0.0162(10) 0.0294(13) -0.0013(9) -0.0042(10) -0.0018(9)
O03 0.0256(11) 0.0230(11) 0.0236(12) -0.0028(9) 0.0054(10) -0.0003(10)
Re1 0.01154(6) 0.01270(6) 0.01887(7) -0.00035(4) -0.00109(4) -0.00012(5)
Br1 0.02132(15) 0.01855(13) 0.01895(16) -0.00067(12) -0.00405(11) 0.00209(12)

loop_
_atom_type_symbol
_atom_type_description
_atom_type_scat_dispersion_real
_atom_type_scat_dispersion_imag
_atom_type_scat_source
C C 0.0033 0.0016 'International Tables Vol C Tables 4.2.6.8 and 6.1.1.4'
H H 0 0 'International Tables Vol C Tables 4.2.6.8 and 6.1.1.4'
N N 0.0061 0.0033 'International Tables Vol C Tables 4.2.6.8 and 6.1.1.4'
O O 0.0106 0.006 'International Tables Vol C Tables 4.2.6.8 and 6.1.1.4'
Re Re -1.0185 7.231 'International Tables Vol C Tables 4.2.6.8 and 6.1.1.4'
Br Br -0.2901 2.4595 'International Tables Vol C Tables 4.2.6.8 and 6.1.1.4'

loop_
_geom_angle_atom_site_label_1
_geom_angle_atom_site_label_2
_geom_angle_atom_site_label_3
_geom_angle_site_symmetry_1
_geom_angle_site_symmetry_3
_geom_angle
_geom_angle_publ_flag
O1 C1 C2 . . 125.7(3) ?
O1 C1 C5 . . 114.4(2) ?
C2 C1 C5 . . 119.9(3) ?
O02 C02 Re1 . . 178.8(2) ?
O01 C01 Re1 1 . 177.7(2) ?
O01 C01 Re1 . . 177.7(2) ?
C1 C2 C3 . . 126.4(3) ?
C1 C2 H2 . . 116.8 ?
C3 C2 H2 . . 116.8 ?
O2 C3 C2 . . 126.1(3) ?
O2 C3 C4 . . 115.4(2) ?
C2 C3 C4 . . 118.5(3) ?
O03 C03 Re1 . . 178.6(3) ?
C3 C4 H4A . . 109.5 ?
C3 C4 H4B . . 109.5 ?
H4A C4 H4B . . 109.5 ?
C3 C4 H4C . . 109.5 ?
H4A C4 H4C . . 109.5 ?
H4B C4 H4C . . 109.5 ?
C1 C5 H5A . . 109.5 ?
C1 C5 H5B . . 109.5 ?
H5A C5 H5B . . 109.5 ?
C1 C5 H5C . . 109.5 ?
H5A C5 H5C . . 109.5 ?
H5B C5 H5C . . 109.5 ?
N1 C31 C32 . . 115.0(2) ?
N1 C31 H31A . . 108.5 ?
C32 C31 H31A . . 108.5 ?
N1 C31 H31B . . 108.5 ?
C32 C31 H31B . . 108.5 ?
H31A C31 H31B . . 107.5 ?
C31 C32 H32A . . 109.5 ?
C31 C32 H32B . . 109.5 ?
H32A C32 H32B . . 109.5 ?
C31 C32 H32C . . 109.5 ?
H32A C32 H32C . . 109.5 ?
H32B C32 H32C . . 109.5 ?
C34 C33 N1 . . 115.0(2) ?
C34 C33 H33A . . 108.5 ?
N1 C33 H33A . . 108.5 ?
C34 C33 H33B . . 108.5 ?
N1 C33 H33B . . 108.5 ?
H33A C33 H33B . . 107.5 ?
C33 C34 H34A . . 109.5 ?
C33 C34 H34B . . 109.5 ?
H34A C34 H34B . . 109.5 ?
C33 C34 H34C . . 109.5 ?
H34A C34 H34C . . 109.5 ?
H34B C34 H34C . . 109.5 ?
C36 C35 N1 . . 114.8(2) ?
C36 C35 H35A . . 108.6 ?
N1 C35 H35A . . 108.6 ?
C36 C35 H35B . . 108.6 ?
N1 C35 H35B . . 108.6 ?
H35A C35 H35B . . 107.5 ?
C35 C36 H36A . . 109.5 ?
C35 C36 H36B . . 109.5 ?
H36A C36 H36B . . 109.5 ?
C35 C36 H36C . . 109.5 ?
H36A C36 H36C . . 109.5 ?
H36B C36 H36C . . 109.5 ?
C38 C37 N1 . . 114.8(2) ?
C38 C37 H37A . . 108.6 ?
N1 C37 H37A . . 108.6 ?
C38 C37 H37B . . 108.6 ?
N1 C37 H37B . . 108.6 ?
H37A C37 H37B . . 107.5 ?
C37 C38 H38A . . 109.5 ?
C37 C38 H38B . . 109.5 ?
H38A C38 H38B . . 109.5 ?
C37 C38 H38C . . 109.5 ?
H38A C38 H38C . . 109.5 ?
H38B C38 H38C . . 109.5 ?
C35 N1 C31 . . 109.2(2) ?
C35 N1 C37 . . 108.6(2) ?
C31 N1 C37 . . 111.1(2) ?
C35 N1 C33 . . 110.9(2) ?
C31 N1 C33 . . 108.3(2) ?
C37 N1 C33 . . 108.7(2) ?
C1 O1 Re1 . . 128.19(17) ?
C3 O2 Re1 . . 127.81(18) ?
C03 Re1 C01 . . 89.80(12) ?
C03 Re1 C02 . . 89.85(12) ?
C01 Re1 C02 . . 85.88(11) ?
C03 Re1 O1 . . 91.61(10) ?
C01 Re1 O1 . . 178.54(10) ?
C02 Re1 O1 . . 93.78(9) ?
C03 Re1 O2 . . 92.67(10) ?
C01 Re1 O2 . . 94.63(9) ?
C02 Re1 O2 . . 177.43(10) ?
O1 Re1 O2 . . 85.66(7) ?
C03 Re1 Br1 . . 175.69(8) ?
C01 Re1 Br1 . . 93.65(9) ?
C02 Re1 Br1 . . 92.97(9) ?
O1 Re1 Br1 . . 84.96(6) ?
O2 Re1 Br1 . . 84.49(6) ?

loop_
_geom_bond_atom_site_label_1
_geom_bond_atom_site_label_2
_geom_bond_site_symmetry_2
_geom_bond_distance
_geom_bond_publ_flag
C1 O1 . 1.275(3) ?
C1 C2 . 1.388(4) ?
C1 C5 . 1.505(4) ?
C02 O02 . 1.165(3) ?
C02 Re1 . 1.909(3) ?
C01 O01 1 1.158(3) ?
C01 O01 . 1.158(3) ?
C01 Re1 . 1.899(3) ?
C2 C3 . 1.400(4) ?
C2 H2 . 0.95 ?
C3 O2 . 1.267(3) ?
C3 C4 . 1.504(4) ?
C03 O03 . 1.157(4) ?
C03 Re1 . 1.895(3) ?
C4 H4A . 0.98 ?
C4 H4B . 0.98 ?
C4 H4C . 0.98 ?
C5 H5A . 0.98 ?
C5 H5B . 0.98 ?
C5 H5C . 0.98 ?
C31 N1 . 1.517(3) ?
C31 C32 . 1.528(4) ?
C31 H31A . 0.99 ?
C31 H31B . 0.99 ?
C32 H32A . 0.98 ?
C32 H32B . 0.98 ?
C32 H32C . 0.98 ?
C33 C34 . 1.521(4) ?
C33 N1 . 1.523(3) ?
C33 H33A . 0.99 ?
C33 H33B . 0.99 ?
C34 H34A . 0.98 ?
C34 H34B . 0.98 ?
C34 H34C . 0.98 ?
C35 C36 . 1.513(4) ?
C35 N1 . 1.513(4) ?
C35 H35A . 0.99 ?
C35 H35B . 0.99 ?
C36 H36A . 0.98 ?
C36 H36B . 0.98 ?
C36 H36C . 0.98 ?
C37 C38 . 1.502(4) ?
C37 N1 . 1.522(3) ?
C37 H37A . 0.99 ?
C37 H37B . 0.99 ?
C38 H38A . 0.98 ?
C38 H38B . 0.98 ?
C38 H38C . 0.98 ?
O1 Re1 . 2.1248(18) ?
O2 Re1 . 2.1265(19) ?
Re1 Br1 . 2.6448(3) ?

loop_
_geom_hbond_atom_site_label_D
_geom_hbond_atom_site_label_H
_geom_hbond_atom_site_label_A
_geom_hbond_site_symmetry_A
_geom_hbond_distance_DH
_geom_hbond_distance_HA
_geom_hbond_distance_DA
_geom_hbond_angle_DHA
C31 H31A O01 5_677 0.99 2.5 3.378(4) 147.3
C31 H31B O01 1 0.99 2.58 3.543(4) 164.5
C35 H35B O03 6_557 0.99 2.54 3.221(3) 125.9
C36 H36B O03 6_557 0.98 2.57 3.155(4) 118
C37 H37A Br1 8_665 0.99 2.91 3.859(3) 161.2

loop_
_geom_torsion_atom_site_label_1
_geom_torsion_atom_site_label_2
_geom_torsion_atom_site_label_3
_geom_torsion_atom_site_label_4
_geom_torsion_site_symmetry_1
_geom_torsion_site_symmetry_2
_geom_torsion_site_symmetry_3
_geom_torsion_site_symmetry_4
_geom_torsion
_geom_torsion_publ_flag
O1 C1 C2 C3 . . . . 0.8(5) ?
C5 C1 C2 C3 . . . . 179.9(3) ?
C1 C2 C3 O2 . . . . 0.9(5) ?
C1 C2 C3 C4 . . . . -179.5(3) ?
C36 C35 N1 C31 . . . . -171.2(2) ?
C36 C35 N1 C37 . . . . 67.6(3) ?
C36 C35 N1 C33 . . . . -51.8(3) ?
C32 C31 N1 C35 . . . . -62.4(3) ?
C32 C31 N1 C37 . . . . 57.3(3) ?
C32 C31 N1 C33 . . . . 176.6(2) ?
C38 C37 N1 C35 . . . . 173.2(2) ?
C38 C37 N1 C31 . . . . 53.1(3) ?
C38 C37 N1 C33 . . . . -66.1(3) ?
C34 C33 N1 C35 . . . . -52.4(3) ?
C34 C33 N1 C31 . . . . 67.4(3) ?
C34 C33 N1 C37 . . . . -171.7(2) ?
C2 C1 O1 Re1 . . . . 1.3(4) ?
C5 C1 O1 Re1 . . . . -177.82(19) ?
C2 C3 O2 Re1 . . . . -4.3(4) ?
C4 C3 O2 Re1 . . . . 176.09(19) ?
C1 O1 Re1 C03 . . . . 89.5(3) ?
C1 O1 Re1 C02 . . . . 179.5(2) ?
C1 O1 Re1 O2 . . . . -3.0(2) ?
C1 O1 Re1 Br1 . . . . -87.9(2) ?
C3 O2 Re1 C03 . . . . -86.9(2) ?
C3 O2 Re1 C01 . . . . -177.0(2) ?
C3 O2 Re1 O1 . . . . 4.5(2) ?
C3 O2 Re1 Br1 . . . . 89.8(2) ?
